data_4504636
loop_
_publ_author_name
'Duan, Li-Mei'
'Xie, Feng-Tong'
'Chen, Xiao-Yan'
'Chen, Yan'
'Lu, Yu-Kun'
'Cheng, Peng'
'Xu, Ji-Qing'

_publ_section_title
;
 Syntheses, Structures, and Magnetic Properties of Three Novel
 Metal&#x2212;Malate&#x2212;Bipyridine Coordination Polymers with Layered
 and Pillared Topology
;
_journal_issue 5
_journal_name_full 'Crystal Growth &amp; Design'
_journal_page_first 1101
_journal_paper_doi 10.1021/cg050382q
_journal_volume 6
_journal_year 2006
_chemical_formula_sum 'C9 H10 Co N O6'
_chemical_formula_weight 287.11
_chemical_melting_point ?
_chemical_name_systematic
; 
 ? 
;
_space_group_IT_number 60
_symmetry_cell_setting orthorhombic
_symmetry_space_group_name_Hall '-P 2n 2ab'
_symmetry_space_group_name_H-M 'P b c n'
_atom_sites_solution_hydrogens geom
_atom_sites_solution_primary direct
_atom_sites_solution_secondary difmap
_audit_creation_method SHELXL-97
_cell_angle_alpha 90.00
_cell_angle_beta 90.00
_cell_angle_gamma 90.00
_cell_formula_units_Z 8
_cell_length_a 9.3582(19)
_cell_length_b 10.953(2)
_cell_length_c 24.370(5)
_cell_measurement_temperature 293(2)
_cell_volume 2497.9(9)
_computing_cell_refinement Process-auto
_computing_data_collection Process-auto
_computing_data_reduction Process-auto
_computing_structure_refinement 'SHELXL-97 (Sheldrick, 1997)'
_computing_structure_solution 'SHELXS-97 (Sheldrick, 1990)'
_diffrn_ambient_temperature 293(2)
_diffrn_measured_fraction_theta_full 0.992
_diffrn_measured_fraction_theta_max 0.992
_diffrn_measurement_device_type 'Rigaku RAXIS-RAPID'
_diffrn_measurement_method omega-scan
_diffrn_radiation_monochromator graphite
_diffrn_radiation_source 'fine-focus sealed tube'
_diffrn_radiation_type MoK\a
_diffrn_radiation_wavelength 0.71073
_diffrn_reflns_av_R_equivalents 0.0000
_diffrn_reflns_av_sigmaI/netI 0.0417
_diffrn_reflns_limit_h_max 12
_diffrn_reflns_limit_h_min 0
_diffrn_reflns_limit_k_max 14
_diffrn_reflns_limit_k_min 0
_diffrn_reflns_limit_l_max 31
_diffrn_reflns_limit_l_min 0
_diffrn_reflns_number 2845
_diffrn_reflns_theta_full 27.48
_diffrn_reflns_theta_max 27.48
_diffrn_reflns_theta_min 2.74
_exptl_absorpt_coefficient_mu 1.388
_exptl_absorpt_correction_T_max 1.1348
_exptl_absorpt_correction_T_min 0.8164
_exptl_absorpt_correction_type empirical
_exptl_crystal_colour 'dark pink'
_exptl_crystal_density_diffrn 1.527
_exptl_crystal_density_method 'not measured'
_exptl_crystal_description block
_exptl_crystal_F_000 1168
_exptl_crystal_size_max 0.476
_exptl_crystal_size_mid 0.403
_exptl_crystal_size_min 0.183
_refine_diff_density_max 1.375
_refine_diff_density_min -0.668
_refine_diff_density_rms 0.108
_refine_ls_extinction_coef 0.0000(6)
_refine_ls_extinction_expression Fc^*^=kFc[1+0.001xFc^2^\l^3^/sin(2\q)]^-1/4^
_refine_ls_extinction_method SHELXL
_refine_ls_goodness_of_fit_ref 0.994
_refine_ls_hydrogen_treatment mixed
_refine_ls_matrix_type full
_refine_ls_number_parameters 155
_refine_ls_number_reflns 2845
_refine_ls_number_restraints 0
_refine_ls_restrained_S_all 0.994
_refine_ls_R_factor_all 0.0595
_refine_ls_R_factor_gt 0.0454
_refine_ls_shift/su_max 2.230
_refine_ls_shift/su_mean 0.014
_refine_ls_structure_factor_coef Fsqd
_refine_ls_weighting_details 'calc w=1/[\s^2^(Fo^2^)+(0.0908P)^2^+0.0000P] where P=(Fo^2^+2Fc^2^)/3'
_refine_ls_weighting_scheme calc
_refine_ls_wR_factor_gt 0.1347
_refine_ls_wR_factor_ref 0.1396
_reflns_number_gt 2068
_reflns_number_total 2845
_reflns_threshold_expression >2sigma(I)
_cod_data_source_file cg050382qsi20050805_061341.cif
_cod_data_source_block t18
_cod_depositor_comments
;
The following automatic conversions were performed:

'_chemical_melting_point' value 'not measured' was changed to '?' -
the value is undefined or not given.

'_symmetry_cell_setting' value
'Orthorhombic' changed to 'orthorhombic' according to
/home/saulius/struct/CIF-dictionaries/cif_core.dic dictionary named
'cif_core.dic' version 2.4.1 from 2010-06-29.

Automatic conversion script
Id: cif_fix_values 1715 2011-07-08 13:25:40Z adriana 
;
_cod_original_sg_symbol_H-M Pbcn
_cod_database_code 4504636

loop_
_symmetry_equiv_pos_as_xyz
'x, y, z'
'-x+1/2, -y+1/2, z+1/2'
'-x, y, -z+1/2'
'x+1/2, -y+1/2, -z'
'-x, -y, -z'
'x-1/2, y-1/2, -z-1/2'
'x, -y, z-1/2'
'-x-1/2, y-1/2, z'

loop_
_atom_site_label
_atom_site_type_symbol
_atom_site_fract_x
_atom_site_fract_y
_atom_site_fract_z
_atom_site_U_iso_or_equiv
_atom_site_adp_type
_atom_site_occupancy
_atom_site_symmetry_multiplicity
_atom_site_calc_flag
_atom_site_refinement_flags
Co Co 0.24265(4) 0.72987(4) 0.038379(15) 0.02133(18) Uani 1 1 d .
O1 O 0.3350(2) 0.8984(2) 0.05252(9) 0.0304(5) Uani 1 1 d .
O2 O 0.1461(2) 0.57694(19) 0.00924(10) 0.0354(6) Uani 1 1 d .
O3 O 0.3250(2) 0.77388(19) -0.04214(8) 0.0250(5) Uani 1 1 d .
O4 O 0.0616(2) 0.82765(19) 0.00837(8) 0.0252(5) Uani 1 1 d .
O5 O 0.4231(2) 0.6292(2) 0.06333(9) 0.0327(5) Uani 1 1 d .
O1W O 0.1006(12) 1.3479(6) 0.3682(6) 0.278(5) Uani 1 1 d .
N1 N 0.1519(3) 0.7291(2) 0.11714(11) 0.0300(6) Uani 1 1 d .
C1 C 0.3355(3) 0.9641(3) 0.01039(13) 0.0257(7) Uani 1 1 d .
C2 C 0.3123(3) 0.9039(3) -0.04584(12) 0.0248(6) Uani 1 1 d .
H2A H 0.3845 0.9346 -0.0715 0.030 Uiso 1 1 calc R
C3 C 0.1643(3) 0.9323(3) -0.06857(13) 0.0293(7) Uani 1 1 d .
H3A H 0.1502 1.0200 -0.0673 0.035 Uiso 1 1 calc R
H3B H 0.1619 0.9079 -0.1068 0.035 Uiso 1 1 calc R
C4 C 0.0414(3) 0.8723(3) -0.03953(12) 0.0227(6) Uani 1 1 d .
C5 C 0.0965(4) 0.8307(3) 0.13871(14) 0.0347(8) Uani 1 1 d .
H5A H 0.0995 0.9017 0.1178 0.042 Uiso 1 1 calc R
C6 C 0.0355(4) 0.8368(3) 0.18982(15) 0.0407(9) Uani 1 1 d .
H6A H -0.0030 0.9096 0.2027 0.049 Uiso 1 1 calc R
C7 C 0.0323(4) 0.7313(3) 0.22213(14) 0.0388(9) Uani 1 1 d .
C8 C 0.0885(5) 0.6258(4) 0.19965(15) 0.0520(11) Uani 1 1 d .
H8A H 0.0873 0.5532 0.2194 0.062 Uiso 1 1 calc R
C9 C 0.1463(5) 0.6290(3) 0.14787(14) 0.0459(10) Uani 1 1 d .
H9A H 0.1836 0.5571 0.1335 0.055 Uiso 1 1 calc R

loop_
_atom_site_aniso_label
_atom_site_aniso_U_11
_atom_site_aniso_U_22
_atom_site_aniso_U_33
_atom_site_aniso_U_23
_atom_site_aniso_U_13
_atom_site_aniso_U_12
Co 0.0214(2) 0.0221(3) 0.0205(2) 0.00147(16) 0.00221(16) 0.00056(15)
O1 0.0322(13) 0.0326(12) 0.0263(10) -0.0020(10) 0.0001(10) -0.0056(10)
O2 0.0306(12) 0.0215(11) 0.0540(15) -0.0032(11) -0.0083(11) 0.0017(9)
O3 0.0247(11) 0.0244(11) 0.0260(11) -0.0012(9) 0.0028(9) 0.0024(9)
O4 0.0229(10) 0.0272(11) 0.0256(10) 0.0048(9) -0.0001(9) -0.0010(8)
O5 0.0249(11) 0.0395(13) 0.0337(12) 0.0103(11) 0.0048(10) 0.0029(10)
O1W 0.251(8) 0.133(7) 0.448(15) 0.021(8) -0.107(11) -0.006(7)
N1 0.0332(15) 0.0328(14) 0.0238(13) 0.0038(12) 0.0047(11) 0.0024(12)
C1 0.0162(13) 0.0271(16) 0.0337(16) -0.0003(13) 0.0030(13) 0.0000(11)
C2 0.0213(15) 0.0285(16) 0.0244(15) 0.0048(12) 0.0029(12) -0.0004(13)
C3 0.0242(15) 0.0341(18) 0.0295(16) 0.0097(14) -0.0005(13) -0.0002(13)
C4 0.0245(15) 0.0175(14) 0.0262(15) 0.0030(12) 0.0003(12) 0.0020(11)
C5 0.044(2) 0.0326(19) 0.0274(15) 0.0030(14) 0.0065(15) 0.0049(16)
C6 0.056(2) 0.031(2) 0.0349(19) 0.0020(15) 0.0140(18) 0.0045(17)
C7 0.052(2) 0.0375(19) 0.0264(16) 0.0009(15) 0.0139(17) 0.0011(16)
C8 0.089(3) 0.033(2) 0.0340(18) 0.0069(16) 0.022(2) 0.009(2)
C9 0.070(3) 0.0331(19) 0.0347(18) 0.0041(15) 0.0202(19) 0.0084(19)

loop_
_atom_type_symbol
_atom_type_description
_atom_type_scat_dispersion_real
_atom_type_scat_dispersion_imag
_atom_type_scat_source
C C 0.0033 0.0016 'International Tables Vol C Tables 4.2.6.8 and 6.1.1.4'
H H 0.0000 0.0000 'International Tables Vol C Tables 4.2.6.8 and 6.1.1.4'
N N 0.0061 0.0033 'International Tables Vol C Tables 4.2.6.8 and 6.1.1.4'
O O 0.0106 0.0060 'International Tables Vol C Tables 4.2.6.8 and 6.1.1.4'
Co Co 0.3494 0.9721 'International Tables Vol C Tables 4.2.6.8 and 6.1.1.4'

loop_
_geom_angle_atom_site_label_1
_geom_angle_atom_site_label_2
_geom_angle_atom_site_label_3
_geom_angle
_geom_angle_site_symmetry_1
_geom_angle_site_symmetry_3
O2 Co O1 168.69(9) . .
O2 Co N1 97.84(10) . .
O1 Co N1 91.16(10) . .
O2 Co O5 91.47(9) . .
O1 Co O5 94.84(9) . .
N1 Co O5 93.33(10) . .
O2 Co O4 86.61(9) . .
O1 Co O4 86.61(9) . .
N1 Co O4 89.68(9) . .
O5 Co O4 176.63(8) . .
O2 Co O3 91.44(9) . .
O1 Co O3 78.65(8) . .
N1 Co O3 167.13(10) . .
O5 Co O3 95.33(8) . .
O4 Co O3 81.96(8) . .
C1 O1 Co 112.17(19) . .
C1 O2 Co 138.4(2) 8_655 .
C2 O3 Co 104.42(16) . .
C4 O4 Co 128.44(19) . .
C4 O5 Co 125.65(19) 4_565 .
C9 N1 C5 116.8(3) . .
C9 N1 Co 122.3(2) . .
C5 N1 Co 120.9(2) . .
O2 C1 O1 125.9(3) 8_665 .
O2 C1 C2 115.1(3) 8_665 .
O1 C1 C2 119.0(3) . .
O3 C2 C3 107.6(3) . .
O3 C2 C1 111.0(2) . .
C3 C2 C1 111.4(3) . .
C4 C3 C2 115.8(3) . .
O5 C4 O4 123.3(3) 4_465 .
O5 C4 C3 117.7(3) 4_465 .
O4 C4 C3 118.9(3) . .
N1 C5 C6 124.0(3) . .
C5 C6 C7 118.7(3) . .
C8 C7 C6 117.3(3) . .
C8 C7 C7 121.1(2) . 3
C6 C7 C7 121.6(2) . 3
C9 C8 C7 119.5(4) . .
N1 C9 C8 123.7(3) . .

loop_
_geom_bond_atom_site_label_1
_geom_bond_atom_site_label_2
_geom_bond_distance
_geom_bond_site_symmetry_2
Co O2 2.031(2) .
Co O1 2.067(2) .
Co N1 2.099(3) .
Co O5 2.106(2) .
Co O4 2.133(2) .
Co O3 2.163(2) .
O1 C1 1.253(4) .
O2 C1 1.249(4) 8_655
O3 C2 1.432(4) .
O4 C4 1.280(3) .
O5 C4 1.250(4) 4_565
N1 C9 1.329(4) .
N1 C5 1.336(4) .
C1 O2 1.249(4) 8_665
C1 C2 1.536(4) .
C2 C3 1.523(4) .
C3 C4 1.502(4) .
C4 O5 1.250(4) 4_465
C5 C6 1.372(5) .
C6 C7 1.398(5) .
C7 C8 1.383(5) .
C7 C7 1.486(7) 3
C8 C9 1.373(5) .
